data_7131490
loop_
_publ_author_name
'Zhang, Chihong'
'Zhang, Zhen'
'Wang, Deliang'
'Wang, Wenkun'
'Jin, Bo'
'Wen, Tao'
'Ye, Lihua'
'Chen, Zhong-Ning'
'Cai, Hu'

_publ_section_title
;
 DMSO/<i>t</i>BuONa/O<sub>2</sub>-mediated efficient syntheses of diverse
 quinoxalines through &#x3b1;-imino radicals.
;
_journal_issue 35
_journal_name_full 'Chemical communications (Cambridge, England)'
_journal_page_first 5217
_journal_page_last 5220
_journal_paper_doi 10.1039/d3cc00086a
_journal_volume 59
_journal_year 2023
_chemical_formula_moiety 'C14 H9 Cl N2'
_chemical_formula_sum 'C14 H9 Cl N2'
_chemical_formula_weight 240.68
_space_group_crystal_system monoclinic
_space_group_IT_number 4
_space_group_name_Hall 'P 2yb'
_space_group_name_H-M_alt 'P 1 21 1'
_atom_sites_solution_hydrogens geom
_atom_sites_solution_primary dual
_audit_creation_date 2023-01-04
_audit_creation_method
;
Olex2 1.5-beta
(compiled 2022.04.07 svn.rca3783a0 for OlexSys, GUI svn.r6498)
;
_audit_update_record
;
2023-01-04 deposited with the CCDC.	2023-03-29 downloaded from the CCDC.
;
_cell_angle_alpha 90
_cell_angle_beta 103.509(2)
_cell_angle_gamma 90
_cell_formula_units_Z 2
_cell_length_a 9.5545(14)
_cell_length_b 4.7731(7)
_cell_length_c 12.5151(18)
_cell_measurement_reflns_used 1466
_cell_measurement_temperature 296.15
_cell_measurement_theta_max 26.91
_cell_measurement_theta_min 3.05
_cell_volume 554.96(14)
_computing_cell_refinement 'SAINT v8.34A (Bruker, 2013)'
_computing_data_reduction 'SAINT v8.34A (Bruker, 2013)'
_computing_molecular_graphics 'Olex2 1.5-beta (Dolomanov et al., 2009)'
_computing_publication_material 'Olex2 1.5-beta (Dolomanov et al., 2009)'
_computing_structure_refinement 'SHELXL 2018/3 (Sheldrick, 2015)'
_computing_structure_solution 'SHELXT 2018/2 (Sheldrick, 2018)'
_diffrn_ambient_temperature 296.15
_diffrn_measured_fraction_theta_full 0.996
_diffrn_measured_fraction_theta_max 0.979
_diffrn_measurement_device_type 'CCD area detector'
_diffrn_measurement_method 'phi and omega scans'
_diffrn_radiation_monochromator graphite
_diffrn_radiation_type MoK\a
_diffrn_radiation_wavelength 0.71073
_diffrn_reflns_av_R_equivalents 0.0170
_diffrn_reflns_av_unetI/netI 0.0317
_diffrn_reflns_Laue_measured_fraction_full 0.996
_diffrn_reflns_Laue_measured_fraction_max 0.979
_diffrn_reflns_limit_h_max 9
_diffrn_reflns_limit_h_min -12
_diffrn_reflns_limit_k_max 6
_diffrn_reflns_limit_k_min -6
_diffrn_reflns_limit_l_max 16
_diffrn_reflns_limit_l_min -15
_diffrn_reflns_number 3399
_diffrn_reflns_point_group_measured_fraction_full 0.920
_diffrn_reflns_point_group_measured_fraction_max 0.865
_diffrn_reflns_theta_full 25.242
_diffrn_reflns_theta_max 27.703
_diffrn_reflns_theta_min 3.054
_exptl_absorpt_coefficient_mu 0.319
_exptl_absorpt_correction_T_max 0.7456
_exptl_absorpt_correction_T_min 0.6899
_exptl_absorpt_correction_type none
_exptl_absorpt_process_details
;
SADABS-2014/5 (Bruker,2014/5) was used for absorption correction.
wR2(int) was 0.0675 before and 0.0329 after correction.
The Ratio of minimum to maximum transmission is 0.9253.
The \l/2 correction factor is 0.00150.
;
_exptl_crystal_density_diffrn 1.440
_exptl_crystal_F_000 248
_refine_diff_density_max 0.145
_refine_diff_density_min -0.244
_refine_diff_density_rms 0.045
_refine_ls_abs_structure_details
;
 Flack x determined using 685 quotients [(I+)-(I-)]/[(I+)+(I-)]
 (Parsons, Flack and Wagner, Acta Cryst. B69 (2013) 249-259).
;
_refine_ls_abs_structure_Flack 0.02(4)
_refine_ls_extinction_method none
_refine_ls_goodness_of_fit_ref 1.065
_refine_ls_hydrogen_treatment constr
_refine_ls_matrix_type full
_refine_ls_number_parameters 154
_refine_ls_number_reflns 2250
_refine_ls_number_restraints 1
_refine_ls_restrained_S_all 1.064
_refine_ls_R_factor_all 0.0422
_refine_ls_R_factor_gt 0.0356
_refine_ls_shift/su_max 0.000
_refine_ls_shift/su_mean 0.000
_refine_ls_structure_factor_coef Fsqd
_refine_ls_weighting_details 'w=1/[\s^2^(Fo^2^)+(0.0448P)^2^+0.0326P] where P=(Fo^2^+2Fc^2^)/3'
_refine_ls_weighting_scheme calc
_refine_ls_wR_factor_gt 0.0824
_refine_ls_wR_factor_ref 0.0868
_reflns_Friedel_coverage 0.578
_reflns_Friedel_fraction_full 0.822
_reflns_Friedel_fraction_max 0.721
_reflns_number_gt 1989
_reflns_number_total 2250
_reflns_threshold_expression 'I > 2\s(I)'
_cod_data_source_file d3cc00086a2.cif
_cod_data_source_block 1
_cod_depositor_comments 'Adding full bibliography for 7131490.cif.'
_cod_database_code 7131490
_shelx_shelxl_version_number 2018/3
_shelx_space_group_comment
;
The symmetry employed for this shelxl refinement is uniquely defined
by the following loop, which should always be used as a source of
symmetry information in preference to the above space-group names.
They are only intended as comments.
;
_olex2_refinement_description
;
1. Fixed Uiso
 At 1.2 times of:
  All C(H) groups
2.a Aromatic/amide H refined with riding coordinates:
 C007(H007), C00A(H00A), C00B(H00B), C00C(H00C), C00D(H00D), C00E(H00E),
 C00F(H00F), C00G(H00G), C00H(H00H)
;
_olex2_submission_special_instructions 'No special instructions were received'

loop_
_space_group_symop_operation_xyz
'x, y, z'
'-x, y+1/2, -z'

loop_
_atom_site_label
_atom_site_type_symbol
_atom_site_fract_x
_atom_site_fract_y
_atom_site_fract_z
_atom_site_U_iso_or_equiv
_atom_site_adp_type
_atom_site_occupancy
_atom_site_site_symmetry_order
_atom_site_calc_flag
_atom_site_refinement_flags_posn
_atom_site_refinement_flags_adp
_atom_site_refinement_flags_occupancy
_atom_site_disorder_assembly
_atom_site_disorder_group
Cl01 Cl 0.09563(7) -0.2902(2) 0.60747(6) 0.0522(2) Uani 1 1 d . . . . .
N002 N 0.5525(2) 0.5619(4) 0.69329(15) 0.0290(4) Uani 1 1 d . . . . .
N003 N 0.4189(2) 0.4033(5) 0.86239(16) 0.0380(5) Uani 1 1 d . . . . .
C004 C 0.4464(2) 0.3651(5) 0.67594(18) 0.0279(5) Uani 1 1 d . . . . .
C005 C 0.3782(2) 0.2837(5) 0.76006(19) 0.0292(6) Uani 1 1 d . . . . .
C006 C 0.5910(2) 0.6759(6) 0.79187(17) 0.0290(6) Uani 1 1 d . . . . .
C007 C 0.2693(3) 0.0780(6) 0.7388(2) 0.0354(6) Uani 1 1 d . . . . .
H007 H 0.224740 0.022231 0.793882 0.042 Uiso 1 1 calc R U . . .
C008 C 0.7066(3) 0.8883(5) 0.8119(2) 0.0309(5) Uani 1 1 d . . . . .
C009 C 0.2302(3) -0.0379(5) 0.6371(2) 0.0351(6) Uani 1 1 d . . . . .
C00A C 0.2971(3) 0.0397(6) 0.5525(2) 0.0384(6) Uani 1 1 d . . . . .
H00A H 0.269188 -0.043813 0.483672 0.046 Uiso 1 1 calc R U . . .
C00B C 0.4026(2) 0.2374(7) 0.57188(19) 0.0345(6) Uani 1 1 d . . . . .
H00B H 0.446414 0.288928 0.515800 0.041 Uiso 1 1 calc R U . . .
C00C C 0.7756(3) 0.9565(6) 0.7283(2) 0.0396(6) Uani 1 1 d . . . . .
H00C H 0.748191 0.866737 0.660684 0.048 Uiso 1 1 calc R U . . .
C00D C 0.5206(3) 0.5903(6) 0.87610(19) 0.0369(6) Uani 1 1 d . . . . .
H00D H 0.549606 0.673872 0.944855 0.044 Uiso 1 1 calc R U . . .
C00E C 0.7521(3) 1.0262(6) 0.9127(2) 0.0399(6) Uani 1 1 d . . . . .
H00E H 0.708817 0.984142 0.970037 0.048 Uiso 1 1 calc R U . . .
C00F C 0.8833(3) 1.1545(6) 0.7446(2) 0.0459(7) Uani 1 1 d . . . . .
H00F H 0.927247 1.197928 0.687720 0.055 Uiso 1 1 calc R U . . .
C00G C 0.8606(3) 1.2245(8) 0.9281(2) 0.0474(7) Uani 1 1 d . . . . .
H00G H 0.889075 1.315119 0.995434 0.057 Uiso 1 1 calc R U . . .
C00H C 0.9267(3) 1.2890(6) 0.8445(3) 0.0471(8) Uani 1 1 d . . . . .
H00H H 0.999825 1.421894 0.855322 0.056 Uiso 1 1 calc R U . . .

loop_
_atom_site_aniso_label
_atom_site_aniso_U_11
_atom_site_aniso_U_22
_atom_site_aniso_U_33
_atom_site_aniso_U_23
_atom_site_aniso_U_13
_atom_site_aniso_U_12
Cl01 0.0414(3) 0.0398(4) 0.0728(5) -0.0008(4) 0.0083(3) -0.0086(3)
N002 0.0309(10) 0.0304(11) 0.0262(10) 0.0021(9) 0.0079(8) 0.0023(8)
N003 0.0411(12) 0.0492(15) 0.0256(10) 0.0031(10) 0.0120(9) -0.0013(11)
C004 0.0309(11) 0.0262(12) 0.0272(12) 0.0038(10) 0.0080(9) 0.0039(10)
C005 0.0294(11) 0.0307(15) 0.0280(12) 0.0048(9) 0.0078(9) 0.0060(9)
C006 0.0307(11) 0.0315(15) 0.0247(11) 0.0018(12) 0.0062(9) 0.0038(11)
C007 0.0337(13) 0.0365(14) 0.0382(13) 0.0092(12) 0.0130(11) 0.0031(11)
C008 0.0286(12) 0.0299(13) 0.0329(12) 0.0023(11) 0.0048(9) 0.0049(10)
C009 0.0286(12) 0.0279(13) 0.0469(15) 0.0038(12) 0.0052(11) 0.0028(10)
C00A 0.0432(14) 0.0374(15) 0.0335(13) -0.0037(12) 0.0072(11) 0.0009(12)
C00B 0.0394(12) 0.0356(16) 0.0301(12) -0.0021(12) 0.0112(10) -0.0020(13)
C00C 0.0401(14) 0.0424(16) 0.0378(14) -0.0020(12) 0.0119(12) -0.0021(12)
C00D 0.0412(14) 0.0448(15) 0.0256(12) -0.0020(11) 0.0094(10) -0.0025(12)
C00E 0.0453(15) 0.0408(16) 0.0336(14) -0.0022(13) 0.0092(12) 0.0009(13)
C00F 0.0378(14) 0.047(2) 0.0543(17) 0.0056(14) 0.0142(12) -0.0011(13)
C00G 0.0494(14) 0.0434(16) 0.0444(15) -0.0076(15) 0.0008(12) -0.0034(15)
C00H 0.0354(14) 0.0395(19) 0.0619(19) -0.0015(14) 0.0023(13) -0.0032(11)

loop_
_atom_type_symbol
_atom_type_description
_atom_type_scat_dispersion_real
_atom_type_scat_dispersion_imag
_atom_type_scat_source
C C 0.0033 0.0016 'International Tables Vol C Tables 4.2.6.8 and 6.1.1.4'
H H 0.0000 0.0000 'International Tables Vol C Tables 4.2.6.8 and 6.1.1.4'
Cl Cl 0.1484 0.1585 'International Tables Vol C Tables 4.2.6.8 and 6.1.1.4'
N N 0.0061 0.0033 'International Tables Vol C Tables 4.2.6.8 and 6.1.1.4'

loop_
_geom_angle_atom_site_label_1
_geom_angle_atom_site_label_2
_geom_angle_atom_site_label_3
_geom_angle
_geom_angle_site_symmetry_1
_geom_angle_site_symmetry_3
_geom_angle_publ_flag
C006 N002 C004 117.9(2) . . ?
C00D N003 C005 116.6(2) . . ?
N002 C004 C005 121.7(2) . . ?
N002 C004 C00B 119.7(2) . . ?
C00B C004 C005 118.6(2) . . ?
N003 C005 C004 120.0(2) . . ?
N003 C005 C007 120.1(2) . . ?
C007 C005 C004 119.9(2) . . ?
N002 C006 C008 118.42(19) . . ?
N002 C006 C00D 119.5(2) . . ?
C00D C006 C008 122.1(2) . . ?
C005 C007 H007 120.3 . . ?
C009 C007 C005 119.4(2) . . ?
C009 C007 H007 120.3 . . ?
C00C C008 C006 119.8(2) . . ?
C00C C008 C00E 117.6(2) . . ?
C00E C008 C006 122.6(2) . . ?
C007 C009 Cl01 120.7(2) . . ?
C007 C009 C00A 121.6(2) . . ?
C00A C009 Cl01 117.7(2) . . ?
C009 C00A H00A 120.1 . . ?
C00B C00A C009 119.7(2) . . ?
C00B C00A H00A 120.1 . . ?
C004 C00B H00B 119.6 . . ?
C00A C00B C004 120.8(2) . . ?
C00A C00B H00B 119.6 . . ?
C008 C00C H00C 119.5 . . ?
C00F C00C C008 121.0(3) . . ?
C00F C00C H00C 119.5 . . ?
N003 C00D C006 124.2(2) . . ?
N003 C00D H00D 117.9 . . ?
C006 C00D H00D 117.9 . . ?
C008 C00E H00E 119.6 . . ?
C00G C00E C008 120.8(2) . . ?
C00G C00E H00E 119.6 . . ?
C00C C00F H00F 119.7 . . ?
C00C C00F C00H 120.6(3) . . ?
C00H C00F H00F 119.7 . . ?
C00E C00G H00G 119.7 . . ?
C00H C00G C00E 120.6(3) . . ?
C00H C00G H00G 119.7 . . ?
C00F C00H H00H 120.3 . . ?
C00G C00H C00F 119.4(3) . . ?
C00G C00H H00H 120.3 . . ?

loop_
_geom_bond_atom_site_label_1
_geom_bond_atom_site_label_2
_geom_bond_distance
_geom_bond_site_symmetry_2
_geom_bond_publ_flag
Cl01 C009 1.737(3) . ?
N002 C004 1.361(3) . ?
N002 C006 1.320(3) . ?
N003 C005 1.373(3) . ?
N003 C00D 1.301(3) . ?
C004 C005 1.416(3) . ?
C004 C00B 1.410(3) . ?
C005 C007 1.410(3) . ?
C006 C008 1.477(4) . ?
C006 C00D 1.436(3) . ?
C007 H007 0.9300 . ?
C007 C009 1.357(3) . ?
C008 C00C 1.399(3) . ?
C008 C00E 1.399(4) . ?
C009 C00A 1.408(4) . ?
C00A H00A 0.9300 . ?
C00A C00B 1.361(4) . ?
C00B H00B 0.9300 . ?
C00C H00C 0.9300 . ?
C00C C00F 1.377(4) . ?
C00D H00D 0.9300 . ?
C00E H00E 0.9300 . ?
C00E C00G 1.384(4) . ?
C00F H00F 0.9300 . ?
C00F C00H 1.381(4) . ?
C00G H00G 0.9300 . ?
C00G C00H 1.376(4) . ?
C00H H00H 0.9300 . ?

loop_
_geom_torsion_atom_site_label_1
_geom_torsion_atom_site_label_2
_geom_torsion_atom_site_label_3
_geom_torsion_atom_site_label_4
_geom_torsion
_geom_torsion_site_symmetry_1
_geom_torsion_site_symmetry_2
_geom_torsion_site_symmetry_3
_geom_torsion_site_symmetry_4
_geom_torsion_publ_flag
Cl01 C009 C00A C00B 179.7(2) . . . . ?
N002 C004 C005 N003 -0.2(3) . . . . ?
N002 C004 C005 C007 -179.7(2) . . . . ?
N002 C004 C00B C00A 179.9(2) . . . . ?
N002 C006 C008 C00C -2.2(4) . . . . ?
N002 C006 C008 C00E 178.2(2) . . . . ?
N002 C006 C00D N003 0.1(4) . . . . ?
N003 C005 C007 C009 179.9(2) . . . . ?
C004 N002 C006 C008 179.6(2) . . . . ?
C004 N002 C006 C00D -0.1(3) . . . . ?
C004 C005 C007 C009 -0.6(3) . . . . ?
C005 N003 C00D C006 -0.1(4) . . . . ?
C005 C004 C00B C00A -0.1(4) . . . . ?
C005 C007 C009 Cl01 -179.55(17) . . . . ?
C005 C007 C009 C00A 0.8(4) . . . . ?
C006 N002 C004 C005 0.2(3) . . . . ?
C006 N002 C004 C00B -179.7(3) . . . . ?
C006 C008 C00C C00F 179.7(2) . . . . ?
C006 C008 C00E C00G -179.8(3) . . . . ?
C007 C009 C00A C00B -0.6(4) . . . . ?
C008 C006 C00D N003 -179.6(3) . . . . ?
C008 C00C C00F C00H 0.5(4) . . . . ?
C008 C00E C00G C00H -0.4(5) . . . . ?
C009 C00A C00B C004 0.2(4) . . . . ?
C00B C004 C005 N003 179.7(2) . . . . ?
C00B C004 C005 C007 0.3(3) . . . . ?
C00C C008 C00E C00G 0.5(4) . . . . ?
C00C C00F C00H C00G -0.3(4) . . . . ?
C00D N003 C005 C004 0.1(3) . . . . ?
C00D N003 C005 C007 179.6(2) . . . . ?
C00D C006 C008 C00C 177.5(2) . . . . ?
C00D C006 C008 C00E -2.1(4) . . . . ?
C00E C008 C00C C00F -0.6(4) . . . . ?
C00E C00G C00H C00F 0.3(5) . . . . ?
